data_7005972
loop_
_publ_author_name
'Chong, Siew Huay'
'Henderson, William'
'Hor, T. S. Andy'

_publ_section_title
;
 Stable diplatinum complexes with functional thiolato bridges from
 dialkylation of [Pt2(mu-S)2(P-P)2] [P-P=2 x PPh3, Ph2P(CH2)3PPh2].
;
_journal_issue 36
_journal_name_full 'Dalton transactions (Cambridge, England : 2003)'
_journal_page_first 4008
_journal_page_last 4016
_journal_paper_doi 10.1039/b707526j
_journal_year 2007
_chemical_formula_sum 'C75 H64 F6 N P5 Pt2 S2'
_chemical_formula_weight 1702.42
_chemical_name_systematic
;
?
;
_space_group_IT_number 14
_symmetry_cell_setting monoclinic
_symmetry_space_group_name_Hall '-P 2ybc'
_symmetry_space_group_name_H-M 'P 1 21/c 1'
_atom_sites_solution_hydrogens geom
_atom_sites_solution_primary direct
_atom_sites_solution_secondary difmap
_audit_creation_method SHELXL-97
_cell_angle_alpha 90.00
_cell_angle_beta 110.173(3)
_cell_angle_gamma 90.00
_cell_formula_units_Z 4
_cell_length_a 23.038(3)
_cell_length_b 12.9432(17)
_cell_length_c 23.952(3)
_cell_measurement_reflns_used 987
_cell_measurement_temperature 223(2)
_cell_measurement_theta_max 22.34
_cell_measurement_theta_min 3.09
_cell_volume 6704.0(15)
_computing_cell_refinement 'Bruker SMART'
_computing_data_collection 'Bruker SMART'
_computing_data_reduction 'Bruker SAINT'
_computing_molecular_graphics 'Bruker SHELXTL'
_computing_publication_material 'Bruker SHELXTL'
_computing_structure_refinement 'SHELXL-97 (Sheldrick, 1997)'
_computing_structure_solution 'SHELXS-97 (Sheldrick, 1990)'
_diffrn_ambient_temperature 223(2)
_diffrn_measured_fraction_theta_full 1.000
_diffrn_measured_fraction_theta_max 1.000
_diffrn_measurement_device_type 'CCD area detector'
_diffrn_measurement_method 'phi and omega scans'
_diffrn_radiation_monochromator graphite
_diffrn_radiation_source 'fine-focus sealed tube'
_diffrn_radiation_type MoK\a
_diffrn_radiation_wavelength 0.71073
_diffrn_reflns_av_R_equivalents 0.0584
_diffrn_reflns_av_sigmaI/netI 0.0714
_diffrn_reflns_limit_h_max 28
_diffrn_reflns_limit_h_min -29
_diffrn_reflns_limit_k_max 16
_diffrn_reflns_limit_k_min -9
_diffrn_reflns_limit_l_max 29
_diffrn_reflns_limit_l_min -31
_diffrn_reflns_number 46800
_diffrn_reflns_theta_full 27.50
_diffrn_reflns_theta_max 27.50
_diffrn_reflns_theta_min 0.94
_exptl_absorpt_coefficient_mu 4.412
_exptl_absorpt_correction_T_max 0.5039
_exptl_absorpt_correction_T_min 0.2996
_exptl_absorpt_correction_type 'Sadabs, (Sheldrick 2001)'
_exptl_crystal_colour yellow
_exptl_crystal_density_diffrn 1.687
_exptl_crystal_density_meas 0
_exptl_crystal_density_method 'not measured'
_exptl_crystal_description block
_exptl_crystal_F_000 3352
_exptl_crystal_size_max 0.36
_exptl_crystal_size_mid 0.30
_exptl_crystal_size_min 0.18
_refine_diff_density_max 1.790
_refine_diff_density_min -0.854
_refine_diff_density_rms 0.130
_refine_ls_extinction_method none
_refine_ls_goodness_of_fit_ref 0.962
_refine_ls_hydrogen_treatment constr
_refine_ls_matrix_type full
_refine_ls_number_parameters 907
_refine_ls_number_reflns 15395
_refine_ls_number_restraints 82
_refine_ls_restrained_S_all 0.966
_refine_ls_R_factor_all 0.0883
_refine_ls_R_factor_gt 0.0443
_refine_ls_shift/su_max 0.002
_refine_ls_shift/su_mean 0.000
_refine_ls_structure_factor_coef Fsqd
_refine_ls_weighting_details 'calc w=1/[\s^2^(Fo^2^)+(0.0490P)^2^+0.0000P] where P=(Fo^2^+2Fc^2^)/3'
_refine_ls_weighting_scheme calc
_refine_ls_wR_factor_gt 0.0959
_refine_ls_wR_factor_ref 0.1107
_reflns_number_gt 9439
_reflns_number_total 15395
_reflns_threshold_expression >2sigma(I)
_cod_data_source_file b707526j.txt
_cod_data_source_block 4234
_cod_depositor_comments
;
The following automatic conversions were performed:
'_symmetry_cell_setting' value 'Monoclinic' changed to 'monoclinic'
according to '/home/saulius/struct/CIF-dictionaries/cif_core.dic'
dictionary named 'cif_core.dic' version 2.4.1 from 2010-06-29.

Automatic conversion script
Id: cif_fix_enum 1527 2010-12-29 10:47:43Z saulius 

The following automatic conversions were performed:

'_refine_ls_hydrogen_treatment' value 'contr' was replaced with the
value 'constr' as specified in the replacement file
'src/cod-tools/trunk/data/replacement-values/replacement_values.lst'.

Automatic conversion script
Id: cif_fix_values 5376 2017-05-30 11:51:03Z andrius 
;
_cod_original_cell_volume 6704.0(16)
_cod_original_sg_symbol_H-M P2(1)/c
_cod_database_code 7005972

loop_
_symmetry_equiv_pos_as_xyz
'x, y, z'
'-x, y+1/2, -z+1/2'
'-x, -y, -z'
'x, -y-1/2, z-1/2'

loop_
_atom_site_label
_atom_site_type_symbol
_atom_site_fract_x
_atom_site_fract_y
_atom_site_fract_z
_atom_site_U_iso_or_equiv
_atom_site_adp_type
_atom_site_occupancy
_atom_site_symmetry_multiplicity
_atom_site_calc_flag
_atom_site_refinement_flags
_atom_site_disorder_assembly
_atom_site_disorder_group
Pt1 Pt 0.308157(9) 0.689746(16) 0.560653(10) 0.03468(7) Uani 1 1 d . . .
Pt2 Pt 0.162118(10) 0.688675(18) 0.470727(11) 0.04210(8) Uani 1 1 d . . .
S1 S 0.21455(7) 0.74261(14) 0.56910(8) 0.0503(4) Uani 1 1 d U A .
S2 S 0.2449(2) 0.5734(4) 0.48753(19) 0.0406(10) Uani 0.60 1 d P A 1
P1 P 0.36340(7) 0.81932(11) 0.62021(7) 0.0351(3) Uani 1 1 d D A .
P2 P 0.38790(7) 0.61398(11) 0.53809(7) 0.0380(4) Uani 1 1 d . A .
P3 P 0.12800(7) 0.62729(12) 0.37526(8) 0.0455(4) Uani 1 1 d . A .
P4 P 0.09508(7) 0.82201(13) 0.46722(8) 0.0483(4) Uani 1 1 d . A .
C1 C 0.1971(6) 0.6338(10) 0.6130(5) 0.069(3) Uani 0.60 1 d PDU A 1
H1A H 0.2271 0.6396 0.6534 0.082 Uiso 0.60 1 calc PR A 1
H1B H 0.1565 0.6488 0.6156 0.082 Uiso 0.60 1 calc PR A 1
C2 C 0.1961(6) 0.5180(10) 0.5953(6) 0.077(4) Uani 0.60 1 d PDU A 1
H2M H 0.2307 0.5049 0.5814 0.092 Uiso 0.60 1 calc PR A 1
H2N H 0.2024 0.4755 0.6308 0.092 Uiso 0.60 1 calc PR A 1
C3 C 0.1376(7) 0.4845(12) 0.5481(6) 0.080(4) Uani 0.60 1 d PDU A 1
N1 N 0.0935(8) 0.4616(13) 0.5147(9) 0.088(6) Uani 0.60 1 d PDU A 1
C1X C 0.2244(7) 0.4964(12) 0.5699(8) 0.054(5) Uani 0.40 1 d PDU A 2
H1XA H 0.2644 0.4765 0.5992 0.064 Uiso 0.40 1 calc PR A 2
H1XB H 0.2051 0.5451 0.5895 0.064 Uiso 0.40 1 calc PR A 2
C2X C 0.1841(8) 0.4007(11) 0.5535(9) 0.074(6) Uani 0.40 1 d PDU A 2
H2XA H 0.2000 0.3562 0.5290 0.089 Uiso 0.40 1 calc PR A 2
H2XB H 0.1885 0.3627 0.5901 0.089 Uiso 0.40 1 calc PR A 2
C3X C 0.1192(9) 0.4178(19) 0.5221(14) 0.074(9) Uani 0.40 1 d PDU A 2
N1X N 0.0703(8) 0.4356(19) 0.4986(14) 0.117(10) Uani 0.40 1 d PDU A 2
S2X S 0.2387(3) 0.5625(6) 0.5109(3) 0.0371(13) Uani 0.40 1 d PU A 2
C1A C 0.3220(3) 0.9087(5) 0.6527(3) 0.0447(15) Uani 1 1 d . . .
C2A C 0.3098(3) 0.8807(6) 0.7026(4) 0.066(2) Uani 1 1 d . A .
H2A H 0.3209 0.8144 0.7188 0.079 Uiso 1 1 calc R . .
C3A C 0.2813(4) 0.9494(7) 0.7293(4) 0.078(2) Uani 1 1 d . . .
H3A H 0.2738 0.9298 0.7640 0.094 Uiso 1 1 calc R A .
C4A C 0.2642(4) 1.0447(7) 0.7057(4) 0.081(3) Uani 1 1 d . A .
H4A H 0.2449 1.0911 0.7240 0.097 Uiso 1 1 calc R . .
C5A C 0.2751(5) 1.0724(8) 0.6556(5) 0.119(4) Uani 1 1 d . . .
H5A H 0.2623 1.1377 0.6386 0.143 Uiso 1 1 calc R A .
C6A C 0.3051(3) 1.0056(6) 0.6291(3) 0.084(3) Uani 1 1 d . A .
H6A H 0.3137 1.0265 0.5952 0.100 Uiso 1 1 calc R . .
C1B C 0.4232(3) 0.7830(6) 0.6889(3) 0.0374(19) Uani 0.50 1 d PRD A 1
C2B C 0.4295(3) 0.6783(6) 0.7024(3) 0.046(6) Uani 0.50 1 d PR A 1
H2B H 0.4033 0.6290 0.6772 0.056 Uiso 0.50 1 calc PR B 1
C3B C 0.4765(8) 0.6490(14) 0.7554(9) 0.062(6) Uani 0.50 1 d P A 1
H3B H 0.4792 0.5794 0.7672 0.074 Uiso 0.50 1 calc PR A 1
C4B C 0.5136(15) 0.7097(17) 0.7866(12) 0.058(8) Uani 0.50 1 d P A 1
H4B H 0.5453 0.6849 0.8203 0.069 Uiso 0.50 1 calc PR A 1
C5B C 0.5108(7) 0.8176(13) 0.7737(7) 0.051(4) Uani 0.50 1 d P A 1
H5B H 0.5411 0.8627 0.7978 0.061 Uiso 0.50 1 calc PR A 1
C6B C 0.4651(6) 0.8534(11) 0.7275(6) 0.038(3) Uani 0.50 1 d P A 1
H6B H 0.4603 0.9248 0.7205 0.046 Uiso 0.50 1 calc PR A 1
C1Q C 0.4244(6) 0.7627(12) 0.6834(6) 0.0374(19) Uani 0.50 1 d PD A 2
C2Q C 0.4102(9) 0.6698(13) 0.7083(8) 0.048(5) Uani 0.50 1 d P A 2
H2Q H 0.3707 0.6405 0.6907 0.058 Uiso 0.50 1 calc PR A 2
C3Q C 0.4511(8) 0.6217(13) 0.7563(9) 0.051(5) Uani 0.50 1 d P A 2
H3Q H 0.4402 0.5585 0.7692 0.061 Uiso 0.50 1 calc PR A 2
C4Q C 0.5110(15) 0.666(2) 0.7878(17) 0.074(9) Uani 0.50 1 d P A 2
H4Q H 0.5400 0.6336 0.8209 0.089 Uiso 0.50 1 calc PR A 2
C5Q C 0.5218(8) 0.7549(17) 0.7666(10) 0.058(5) Uani 0.50 1 d P A 2
H5Q H 0.5591 0.7885 0.7877 0.070 Uiso 0.50 1 calc PR A 2
C6Q C 0.4810(7) 0.8058(13) 0.7131(8) 0.060(4) Uani 0.50 1 d P A 2
H6Q H 0.4932 0.8672 0.6993 0.072 Uiso 0.50 1 calc PR A 2
C1C C 0.3953(3) 0.9068(4) 0.5785(3) 0.0410(15) Uani 1 1 d . . .
C2C C 0.4441(4) 0.9726(6) 0.6030(4) 0.087(3) Uani 1 1 d . A .
H2C H 0.4646 0.9723 0.6444 0.104 Uiso 1 1 calc R . .
C3C C 0.4638(4) 1.0399(7) 0.5678(5) 0.098(3) Uani 1 1 d . . .
H3C H 0.4976 1.0839 0.5856 0.117 Uiso 1 1 calc R A .
C4C C 0.4353(4) 1.0422(6) 0.5094(5) 0.085(3) Uani 1 1 d . A .
H4C H 0.4481 1.0895 0.4862 0.102 Uiso 1 1 calc R . .
C5C C 0.3883(4) 0.9776(6) 0.4831(4) 0.076(2) Uani 1 1 d . . .
H5C H 0.3692 0.9782 0.4415 0.091 Uiso 1 1 calc R A .
C6C C 0.3679(3) 0.9095(5) 0.5175(3) 0.0584(19) Uani 1 1 d . A .
H6C H 0.3348 0.8646 0.4987 0.070 Uiso 1 1 calc R . .
C1D C 0.3758(2) 0.4742(4) 0.5333(3) 0.0397(14) Uani 1 1 d . . .
C2D C 0.3624(3) 0.4261(5) 0.5796(3) 0.0515(17) Uani 1 1 d . A .
H2D H 0.3598 0.4664 0.6113 0.062 Uiso 1 1 calc R . .
C3D C 0.3530(3) 0.3220(5) 0.5799(4) 0.060(2) Uani 1 1 d . . .
H3D H 0.3445 0.2905 0.6117 0.072 Uiso 1 1 calc R A .
C4D C 0.3560(3) 0.2648(6) 0.5334(4) 0.066(2) Uani 1 1 d . A .
H4D H 0.3496 0.1931 0.5333 0.080 Uiso 1 1 calc R . .
C5D C 0.3683(3) 0.3095(5) 0.4862(4) 0.067(2) Uani 1 1 d . . .
H5D H 0.3690 0.2690 0.4539 0.080 Uiso 1 1 calc R A .
C6D C 0.3795(3) 0.4152(5) 0.4872(3) 0.0457(16) Uani 1 1 d . A .
H6D H 0.3896 0.4462 0.4563 0.055 Uiso 1 1 calc R . .
C1E C 0.3914(3) 0.6553(4) 0.4663(3) 0.0439(15) Uani 1 1 d . . .
C2E C 0.4458(3) 0.6511(5) 0.4536(3) 0.0519(17) Uani 1 1 d . A .
H2E H 0.4814 0.6200 0.4805 0.062 Uiso 1 1 calc R . .
C3E C 0.4473(4) 0.6927(6) 0.4015(4) 0.068(2) Uani 1 1 d . . .
H3E H 0.4850 0.6930 0.3944 0.082 Uiso 1 1 calc R A .
C4E C 0.3968(4) 0.7332(6) 0.3600(4) 0.075(2) Uani 1 1 d . A .
H4E H 0.3990 0.7600 0.3243 0.090 Uiso 1 1 calc R . .
C5E C 0.3425(4) 0.7345(6) 0.3709(3) 0.070(2) Uani 1 1 d . . .
H5E H 0.3067 0.7612 0.3420 0.084 Uiso 1 1 calc R A .
C6E C 0.3391(3) 0.6974(5) 0.4234(3) 0.0508(16) Uani 1 1 d . A .
H6E H 0.3015 0.7004 0.4305 0.061 Uiso 1 1 calc R . .
C1F C 0.4679(3) 0.6263(5) 0.5869(3) 0.0428(15) Uani 1 1 d . . .
C2F C 0.4980(3) 0.5501(5) 0.6257(3) 0.0595(19) Uani 1 1 d . A .
H2F H 0.4773 0.4877 0.6262 0.071 Uiso 1 1 calc R . .
C3F C 0.5582(3) 0.5627(7) 0.6642(3) 0.071(2) Uani 1 1 d . . .
H3F H 0.5785 0.5086 0.6896 0.086 Uiso 1 1 calc R A .
C4F C 0.5877(3) 0.6544(7) 0.6648(4) 0.075(2) Uani 1 1 d . A .
H4F H 0.6283 0.6640 0.6913 0.090 Uiso 1 1 calc R . .
C5F C 0.5583(3) 0.7330(6) 0.6269(4) 0.073(2) Uani 1 1 d . . .
H5F H 0.5787 0.7961 0.6273 0.088 Uiso 1 1 calc R A .
C6F C 0.4997(3) 0.7187(5) 0.5890(3) 0.0564(19) Uani 1 1 d . A .
H6F H 0.4798 0.7728 0.5633 0.068 Uiso 1 1 calc R . .
C1G C 0.0445(3) 0.6105(4) 0.3383(3) 0.0457(16) Uani 1 1 d . . .
C2G C 0.0095(3) 0.5867(5) 0.3728(4) 0.0590(19) Uani 1 1 d . A .
H2G H 0.0278 0.5816 0.4144 0.071 Uiso 1 1 calc R . .
C3G C -0.0534(3) 0.5702(6) 0.3453(4) 0.074(2) Uani 1 1 d . . .
H3G H -0.0776 0.5552 0.3688 0.088 Uiso 1 1 calc R A .
C4G C -0.0810(3) 0.5749(6) 0.2856(4) 0.074(2) Uani 1 1 d . A .
H4G H -0.1237 0.5634 0.2680 0.089 Uiso 1 1 calc R . .
C5G C -0.0460(4) 0.5967(6) 0.2510(4) 0.077(2) Uani 1 1 d . . .
H5G H -0.0644 0.5993 0.2093 0.092 Uiso 1 1 calc R A .
C6G C 0.0165(3) 0.6147(6) 0.2779(3) 0.068(2) Uani 1 1 d . A .
H6G H 0.0404 0.6302 0.2542 0.082 Uiso 1 1 calc R . .
C1H C 0.1568(3) 0.4990(5) 0.3654(3) 0.0417(14) Uani 1 1 d . . .
C2H C 0.2150(3) 0.4878(5) 0.3607(3) 0.0549(17) Uani 1 1 d . A .
H2H H 0.2399 0.5462 0.3628 0.066 Uiso 1 1 calc R . .
C3H C 0.2363(3) 0.3911(6) 0.3530(3) 0.065(2) Uani 1 1 d . . .
H3H H 0.2754 0.3843 0.3494 0.077 Uiso 1 1 calc R A .
C4H C 0.2006(4) 0.3035(6) 0.3507(4) 0.070(2) Uani 1 1 d . A .
H4H H 0.2150 0.2379 0.3449 0.083 Uiso 1 1 calc R . .
C5H C 0.1443(4) 0.3144(5) 0.3570(4) 0.068(2) Uani 1 1 d . . .
H5H H 0.1202 0.2554 0.3561 0.082 Uiso 1 1 calc R A .
C6H C 0.1221(3) 0.4108(5) 0.3646(3) 0.0507(17) Uani 1 1 d . A .
H6H H 0.0834 0.4166 0.3694 0.061 Uiso 1 1 calc R . .
C1I C 0.1538(3) 0.7072(5) 0.3259(3) 0.0498(17) Uani 1 1 d . . .
C2I C 0.1733(3) 0.8080(5) 0.3445(4) 0.0585(19) Uani 1 1 d . A .
H2I H 0.1741 0.8312 0.3819 0.070 Uiso 1 1 calc R . .
C3I C 0.1916(3) 0.8734(6) 0.3077(4) 0.073(2) Uani 1 1 d . . .
H3I H 0.2042 0.9412 0.3201 0.088 Uiso 1 1 calc R A .
C4I C 0.1914(3) 0.8404(6) 0.2541(4) 0.076(3) Uani 1 1 d . A .
H4I H 0.2031 0.8859 0.2293 0.091 Uiso 1 1 calc R . .
C5I C 0.1738(3) 0.7390(6) 0.2348(4) 0.070(2) Uani 1 1 d . . .
H5I H 0.1743 0.7155 0.1979 0.085 Uiso 1 1 calc R A .
C6I C 0.1555(3) 0.6743(5) 0.2723(4) 0.061(2) Uani 1 1 d . A .
H6I H 0.1440 0.6059 0.2603 0.073 Uiso 1 1 calc R . .
C1J C 0.1305(3) 0.9491(5) 0.4712(3) 0.0508(17) Uani 1 1 d . . .
C2J C 0.1917(3) 0.9588(5) 0.4772(3) 0.064(2) Uani 1 1 d . A .
H2J H 0.2158 0.8990 0.4805 0.077 Uiso 1 1 calc R . .
C3J C 0.2190(3) 1.0560(6) 0.4786(4) 0.076(2) Uani 1 1 d . . .
H3J H 0.2607 1.0616 0.4816 0.091 Uiso 1 1 calc R A .
C4J C 0.1839(4) 1.1429(6) 0.4754(4) 0.083(3) Uani 1 1 d . A .
H4J H 0.2017 1.2086 0.4768 0.099 Uiso 1 1 calc R . .
C5J C 0.1235(4) 1.1347(6) 0.4703(4) 0.076(2) Uani 1 1 d . . .
H5J H 0.0999 1.1946 0.4687 0.091 Uiso 1 1 calc R A .
C6J C 0.0963(3) 1.0375(5) 0.4673(3) 0.062(2) Uani 1 1 d . A .
H6J H 0.0542 1.0325 0.4626 0.075 Uiso 1 1 calc R . .
C1K C 0.0712(3) 0.8101(5) 0.5321(3) 0.0516(17) Uani 1 1 d . . .
C2K C 0.0763(3) 0.8879(5) 0.5725(3) 0.0598(19) Uani 1 1 d . A .
H2K H 0.0933 0.9518 0.5676 0.072 Uiso 1 1 calc R . .
C3K C 0.0569(4) 0.8733(6) 0.6202(3) 0.067(2) Uani 1 1 d . . .
H3K H 0.0616 0.9265 0.6482 0.080 Uiso 1 1 calc R A .
C4K C 0.0306(3) 0.7811(6) 0.6271(4) 0.067(2) Uani 1 1 d . A .
H4K H 0.0161 0.7721 0.6590 0.080 Uiso 1 1 calc R . .
C5K C 0.0255(3) 0.7035(6) 0.5882(4) 0.068(2) Uani 1 1 d . . .
H5K H 0.0085 0.6397 0.5934 0.081 Uiso 1 1 calc R A .
C6K C 0.0454(3) 0.7180(6) 0.5404(4) 0.067(2) Uani 1 1 d . A .
H6K H 0.0412 0.6639 0.5131 0.080 Uiso 1 1 calc R . .
C1L C 0.0219(3) 0.8395(5) 0.4053(3) 0.0536(18) Uani 1 1 d . . .
C2L C -0.0349(3) 0.8267(5) 0.4115(4) 0.070(2) Uani 1 1 d . A .
H2L H -0.0373 0.8092 0.4487 0.084 Uiso 1 1 calc R . .
C3L C -0.0882(3) 0.8395(6) 0.3630(5) 0.086(3) Uani 1 1 d . . .
H3L H -0.1266 0.8319 0.3681 0.103 Uiso 1 1 calc R A .
C4L C -0.0872(4) 0.8628(6) 0.3077(4) 0.084(3) Uani 1 1 d . A .
H4L H -0.1239 0.8689 0.2748 0.101 Uiso 1 1 calc R . .
C5L C -0.0298(4) 0.8770(6) 0.3022(4) 0.078(2) Uani 1 1 d . . .
H5L H -0.0272 0.8941 0.2650 0.094 Uiso 1 1 calc R A .
C6L C 0.0233(3) 0.8662(6) 0.3508(4) 0.068(2) Uani 1 1 d . A .
H6L H 0.0617 0.8776 0.3462 0.081 Uiso 1 1 calc R . .
P5 P 0.30930(15) 0.4198(3) 0.75698(16) 0.1202(12) Uani 1 1 d D . .
F1 F 0.2390(2) 0.4297(4) 0.7354(4) 0.154(3) Uani 1 1 d D . .
F2 F 0.3820(3) 0.4197(6) 0.7843(4) 0.204(4) Uani 1 1 d D . .
F3 F 0.3075(7) 0.3457(9) 0.7089(6) 0.313(8) Uani 1 1 d D . .
F4 F 0.3042(4) 0.3167(8) 0.7868(6) 0.260(7) Uani 1 1 d D . .
F5 F 0.3128(4) 0.4815(14) 0.8093(6) 0.376(11) Uani 1 1 d D . .
F6 F 0.3125(4) 0.5039(8) 0.7168(5) 0.264(6) Uani 1 1 d D . .

loop_
_atom_site_aniso_label
_atom_site_aniso_U_11
_atom_site_aniso_U_22
_atom_site_aniso_U_33
_atom_site_aniso_U_23
_atom_site_aniso_U_13
_atom_site_aniso_U_12
Pt1 0.02172(11) 0.03155(13) 0.04439(15) 0.00051(10) 0.00324(10) -0.00002(9)
Pt2 0.02148(12) 0.03994(15) 0.05847(18) 0.00319(11) 0.00561(11) 0.00121(10)
S1 0.0264(8) 0.0678(12) 0.0537(11) 0.0043(8) 0.0098(8) 0.0066(7)
S2 0.0257(16) 0.0381(19) 0.050(3) -0.007(2) 0.0026(18) -0.0014(12)
P1 0.0285(8) 0.0348(8) 0.0381(9) -0.0008(6) 0.0064(7) -0.0013(6)
P2 0.0239(8) 0.0332(8) 0.0499(10) -0.0034(7) 0.0038(7) 0.0006(6)
P3 0.0257(8) 0.0431(10) 0.0581(12) 0.0027(8) 0.0023(8) -0.0050(7)
P4 0.0290(9) 0.0502(11) 0.0610(12) 0.0042(8) 0.0097(8) 0.0077(7)
C1 0.051(7) 0.099(9) 0.054(8) -0.009(7) 0.018(6) 0.003(7)
C2 0.056(8) 0.091(10) 0.075(10) 0.021(7) 0.012(7) -0.012(7)
C3 0.096(11) 0.075(9) 0.068(10) 0.000(7) 0.027(8) -0.009(8)
N1 0.090(12) 0.088(13) 0.074(12) -0.016(10) 0.013(11) -0.046(11)
C1X 0.031(8) 0.050(9) 0.079(12) 0.011(8) 0.018(8) -0.002(7)
C2X 0.079(12) 0.037(9) 0.107(14) 0.000(9) 0.034(11) -0.002(9)
C3X 0.081(15) 0.061(14) 0.073(14) -0.020(12) 0.016(12) -0.044(12)
N1X 0.071(14) 0.142(19) 0.110(19) -0.004(14) -0.003(12) -0.084(13)
S2X 0.028(2) 0.030(2) 0.049(4) -0.008(3) 0.007(3) -0.0007(18)
C1A 0.034(3) 0.051(4) 0.044(4) -0.011(3) 0.007(3) -0.003(3)
C2A 0.071(5) 0.059(5) 0.081(6) -0.002(4) 0.041(5) 0.001(4)
C3A 0.095(7) 0.076(6) 0.084(7) -0.005(5) 0.059(6) 0.008(5)
C4A 0.060(5) 0.104(7) 0.081(7) -0.026(5) 0.027(5) 0.023(5)
C5A 0.158(10) 0.119(8) 0.097(8) 0.021(6) 0.064(8) 0.091(7)
C6A 0.104(7) 0.090(6) 0.070(6) 0.024(5) 0.047(5) 0.054(5)
C1B 0.028(3) 0.044(5) 0.033(4) -0.010(3) 0.002(3) 0.005(3)
C2B 0.040(10) 0.062(13) 0.030(9) -0.018(8) 0.003(7) -0.003(8)
C3B 0.040(12) 0.042(11) 0.057(11) 0.006(8) -0.042(10) -0.009(8)
C4B 0.079(16) 0.044(18) 0.036(11) 0.026(11) 0.002(10) 0.048(16)
C5B 0.033(8) 0.059(11) 0.048(9) -0.018(8) -0.002(7) -0.007(7)
C6B 0.028(7) 0.035(8) 0.040(8) -0.019(6) -0.004(6) -0.013(6)
C1Q 0.028(3) 0.044(5) 0.033(4) -0.010(3) 0.002(3) 0.005(3)
C2Q 0.050(10) 0.050(10) 0.045(10) 0.024(7) 0.017(8) 0.022(7)
C3Q 0.047(11) 0.030(9) 0.065(11) -0.017(8) 0.004(10) -0.011(7)
C4Q 0.045(12) 0.064(19) 0.097(19) 0.038(18) 0.005(11) 0.040(15)
C5Q 0.026(8) 0.057(16) 0.063(15) 0.004(11) -0.020(8) 0.007(9)
C6Q 0.043(10) 0.070(13) 0.052(11) 0.000(9) -0.002(7) -0.012(8)
C1C 0.033(3) 0.034(3) 0.055(4) 0.002(3) 0.014(3) 0.004(2)
C2C 0.077(6) 0.071(6) 0.091(7) 0.017(5) 0.002(5) -0.036(5)
C3C 0.068(6) 0.078(6) 0.132(9) 0.037(6) 0.015(6) -0.030(5)
C4C 0.090(7) 0.042(5) 0.155(10) 0.029(6) 0.084(7) 0.018(5)
C5C 0.121(8) 0.054(5) 0.074(6) 0.013(4) 0.058(6) 0.012(5)
C6C 0.073(5) 0.040(4) 0.058(5) -0.001(3) 0.018(4) -0.005(3)
C1D 0.021(3) 0.041(3) 0.052(4) -0.003(3) 0.006(3) 0.004(2)
C2D 0.040(4) 0.047(4) 0.066(5) 0.001(3) 0.016(3) 0.002(3)
C3D 0.051(4) 0.049(5) 0.077(6) 0.016(4) 0.017(4) 0.001(3)
C4D 0.046(4) 0.038(4) 0.105(7) 0.008(4) 0.013(4) -0.006(3)
C5D 0.058(5) 0.046(4) 0.092(6) -0.020(4) 0.020(4) -0.002(4)
C6D 0.037(4) 0.044(4) 0.056(4) -0.009(3) 0.016(3) -0.003(3)
C1E 0.035(3) 0.037(3) 0.050(4) -0.001(3) 0.002(3) -0.004(3)
C2E 0.039(4) 0.060(4) 0.055(5) 0.007(3) 0.014(3) 0.005(3)
C3E 0.054(5) 0.086(6) 0.066(6) 0.005(4) 0.022(4) -0.011(4)
C4E 0.072(6) 0.089(6) 0.053(5) 0.014(4) 0.010(5) -0.013(5)
C5E 0.063(5) 0.078(5) 0.053(5) 0.010(4) 0.000(4) -0.006(4)
C6E 0.041(4) 0.058(4) 0.046(4) -0.005(3) 0.006(3) -0.005(3)
C1F 0.030(3) 0.044(4) 0.050(4) -0.015(3) 0.008(3) 0.002(3)
C2F 0.031(4) 0.068(5) 0.061(5) 0.012(4) -0.008(3) 0.001(3)
C3F 0.038(4) 0.093(6) 0.068(6) 0.010(4) -0.003(4) 0.005(4)
C4F 0.030(4) 0.108(7) 0.074(6) -0.034(5) 0.001(4) 0.008(4)
C5F 0.036(4) 0.068(5) 0.105(7) -0.043(5) 0.011(4) -0.005(4)
C6F 0.030(3) 0.047(4) 0.087(6) -0.023(3) 0.013(4) -0.001(3)
C1G 0.024(3) 0.045(4) 0.056(4) -0.002(3) -0.002(3) -0.009(3)
C2G 0.038(4) 0.061(5) 0.074(5) -0.007(4) 0.014(4) -0.013(3)
C3G 0.041(4) 0.084(6) 0.097(7) -0.013(5) 0.026(5) -0.014(4)
C4G 0.032(4) 0.065(5) 0.106(8) -0.016(5) -0.003(5) -0.007(4)
C5G 0.050(5) 0.075(6) 0.079(6) 0.002(4) -0.011(4) -0.015(4)
C6G 0.044(4) 0.081(6) 0.066(6) 0.011(4) 0.002(4) -0.012(4)
C1H 0.032(3) 0.047(4) 0.040(4) 0.001(3) 0.004(3) 0.001(3)
C2H 0.036(4) 0.063(5) 0.060(5) 0.007(3) 0.010(3) 0.003(3)
C3H 0.056(5) 0.074(5) 0.064(5) 0.003(4) 0.022(4) 0.019(4)
C4H 0.075(6) 0.058(5) 0.066(5) 0.005(4) 0.014(4) 0.020(4)
C5H 0.072(6) 0.050(5) 0.074(6) 0.001(4) 0.014(4) -0.010(4)
C6H 0.044(4) 0.044(4) 0.060(5) 0.003(3) 0.013(3) -0.003(3)
C1I 0.031(3) 0.050(4) 0.058(5) 0.010(3) 0.002(3) -0.002(3)
C2I 0.040(4) 0.045(4) 0.080(5) 0.015(4) 0.006(4) 0.004(3)
C3I 0.056(5) 0.053(5) 0.092(7) 0.013(5) 0.001(5) -0.007(4)
C4I 0.049(5) 0.070(6) 0.091(7) 0.038(5) 0.004(5) -0.012(4)
C5I 0.063(5) 0.081(6) 0.067(6) 0.020(4) 0.022(4) -0.009(4)
C6I 0.052(4) 0.051(4) 0.073(6) 0.013(4) 0.012(4) -0.012(3)
C1J 0.036(4) 0.050(4) 0.059(5) 0.008(3) 0.007(3) 0.010(3)
C2J 0.044(4) 0.057(5) 0.078(6) 0.004(4) 0.003(4) 0.009(3)
C3J 0.047(4) 0.065(5) 0.102(7) 0.023(5) 0.008(4) 0.001(4)
C4J 0.061(5) 0.051(5) 0.114(8) 0.016(4) 0.001(5) 0.002(4)
C5J 0.072(6) 0.054(5) 0.098(7) 0.021(4) 0.026(5) 0.013(4)
C6J 0.043(4) 0.060(5) 0.074(6) 0.015(4) 0.008(4) 0.012(3)
C1K 0.031(3) 0.054(4) 0.070(5) 0.004(4) 0.016(3) 0.012(3)
C2K 0.055(5) 0.051(4) 0.060(5) 0.008(4) 0.003(4) 0.008(3)
C3K 0.076(6) 0.069(5) 0.050(5) -0.003(4) 0.013(4) 0.009(4)
C4K 0.054(5) 0.081(6) 0.064(6) 0.009(4) 0.020(4) 0.014(4)
C5K 0.055(5) 0.060(5) 0.093(7) 0.004(4) 0.033(5) 0.008(4)
C6K 0.062(5) 0.064(5) 0.086(6) -0.002(4) 0.040(5) 0.010(4)
C1L 0.031(4) 0.050(4) 0.071(5) -0.002(3) 0.006(3) 0.013(3)
C2L 0.043(4) 0.072(5) 0.087(6) -0.005(4) 0.012(4) 0.010(4)
C3L 0.027(4) 0.083(6) 0.119(9) -0.012(5) -0.011(5) 0.011(4)
C4L 0.059(6) 0.079(6) 0.074(7) -0.025(5) -0.028(5) 0.027(4)
C5L 0.062(6) 0.081(6) 0.072(6) -0.004(4) 0.000(5) 0.030(4)
C6L 0.051(5) 0.072(5) 0.072(6) 0.006(4) 0.010(4) 0.025(4)
P5 0.112(2) 0.126(3) 0.137(3) 0.056(2) 0.061(2) 0.083(2)
F1 0.070(4) 0.107(4) 0.261(9) 0.001(5) 0.025(5) 0.037(3)
F2 0.142(7) 0.207(8) 0.259(11) 0.117(7) 0.064(7) 0.097(6)
F3 0.46(2) 0.173(9) 0.375(19) -0.092(11) 0.226(18) 0.029(11)
F4 0.162(8) 0.309(13) 0.335(15) 0.198(12) 0.121(9) 0.136(8)
F5 0.143(8) 0.62(3) 0.294(15) -0.299(17) -0.012(9) 0.107(11)
F6 0.133(7) 0.285(11) 0.299(13) 0.214(11) -0.020(7) -0.018(7)

loop_
_atom_type_symbol
_atom_type_description
_atom_type_scat_dispersion_real
_atom_type_scat_dispersion_imag
_atom_type_scat_source
C C 0.0033 0.0016 'International Tables Vol C Tables 4.2.6.8 and 6.1.1.4'
H H 0.0000 0.0000 'International Tables Vol C Tables 4.2.6.8 and 6.1.1.4'
F F 0.0171 0.0103 'International Tables Vol C Tables 4.2.6.8 and 6.1.1.4'
P P 0.1023 0.0942 'International Tables Vol C Tables 4.2.6.8 and 6.1.1.4'
S S 0.1246 0.1234 'International Tables Vol C Tables 4.2.6.8 and 6.1.1.4'
N N 0.0061 0.0033 'International Tables Vol C Tables 4.2.6.8 and 6.1.1.4'
Pt Pt -1.7033 8.3905 'International Tables Vol C Tables 4.2.6.8 and 6.1.1.4'

loop_
_geom_angle_atom_site_label_1
_geom_angle_atom_site_label_2
_geom_angle_atom_site_label_3
_geom_angle
_geom_angle_site_symmetry_1
_geom_angle_site_symmetry_3
_geom_angle_publ_flag
P1 Pt1 P2 98.12(5) . . ?
P1 Pt1 S2X 168.43(15) . . ?
P2 Pt1 S2X 92.41(17) . . ?
P1 Pt1 S1 93.62(6) . . ?
P2 Pt1 S1 168.17(6) . . ?
S2X Pt1 S1 76.02(17) . . ?
P1 Pt1 S2 171.60(12) . . ?
P2 Pt1 S2 83.89(12) . . ?
S2X Pt1 S2 15.54(13) . . ?
S1 Pt1 S2 84.29(12) . . ?
P3 Pt2 P4 103.26(6) . . ?
P3 Pt2 S2 85.95(12) . . ?
P4 Pt2 S2 168.77(13) . . ?
P3 Pt2 S2X 96.80(17) . . ?
P4 Pt2 S2X 159.39(16) . . ?
S2 Pt2 S2X 15.65(13) . . ?
P3 Pt2 S1 169.87(5) . . ?
P4 Pt2 S1 85.43(6) . . ?
S2 Pt2 S1 84.87(12) . . ?
S2X Pt2 S1 75.09(17) . . ?
C1 S1 Pt1 102.1(4) . . ?
C1 S1 Pt2 101.7(4) . . ?
Pt1 S1 Pt2 89.82(6) . . ?
Pt2 S2 Pt1 88.80(17) . . ?
C1B P1 C1C 109.6(3) . . ?
C1B P1 C1Q 9.4(6) . . ?
C1C P1 C1Q 111.3(5) . . ?
C1B P1 C1A 97.0(3) . . ?
C1C P1 C1A 102.0(3) . . ?
C1Q P1 C1A 105.3(5) . . ?
C1B P1 Pt1 117.6(3) . . ?
C1C P1 Pt1 110.9(2) . . ?
C1Q P1 Pt1 109.1(5) . . ?
C1A P1 Pt1 117.96(19) . . ?
C1F P2 C1D 103.1(3) . . ?
C1F P2 C1E 102.4(3) . . ?
C1D P2 C1E 106.6(3) . . ?
C1F P2 Pt1 121.74(19) . . ?
C1D P2 Pt1 108.59(19) . . ?
C1E P2 Pt1 113.2(2) . . ?
C1I P3 C1G 106.0(3) . . ?
C1I P3 C1H 102.5(3) . . ?
C1G P3 C1H 101.3(3) . . ?
C1I P3 Pt2 112.1(2) . . ?
C1G P3 Pt2 117.8(2) . . ?
C1H P3 Pt2 115.4(2) . . ?
C1K P4 C1J 107.0(3) . . ?
C1K P4 C1L 103.6(3) . . ?
C1J P4 C1L 101.6(3) . . ?
C1K P4 Pt2 107.5(2) . . ?
C1J P4 Pt2 113.1(2) . . ?
C1L P4 Pt2 122.7(2) . . ?
C2 C1 S1 123.7(9) . . ?
C3 C2 C1 114.3(11) . . ?
N1 C3 C2 177(2) . . ?
C2X C1X S2X 116.9(14) . . ?
C3X C2X C1X 116.2(16) . . ?
N1X C3X C2X 177(3) . . ?
C1X S2X Pt1 102.5(6) . . ?
C1X S2X Pt2 110.0(6) . . ?
Pt1 S2X Pt2 90.3(3) . . ?
C2A C1A C6A 119.1(6) . . ?
C2A C1A P1 119.8(5) . . ?
C6A C1A P1 121.0(5) . . ?
C1A C2A C3A 120.5(7) . . ?
C4A C3A C2A 120.4(8) . . ?
C3A C4A C5A 119.5(7) . . ?
C4A C5A C6A 120.8(8) . . ?
C1A C6A C5A 119.7(7) . . ?
C2B C1B C6B 118.9(7) . . ?
C2B C1B P1 116.8(3) . . ?
C6B C1B P1 124.2(8) . . ?
C1B C2B C3B 117.3(8) . . ?
C4B C3B C2B 122.8(18) . . ?
C3B C4B C5B 122(2) . . ?
C6B C5B C4B 119.2(17) . . ?
C5B C6B C1B 119.3(13) . . ?
C6Q C1Q C2Q 116.1(13) . . ?
C6Q C1Q P1 126.1(12) . . ?
C2Q C1Q P1 117.5(10) . . ?
C3Q C2Q C1Q 123.0(17) . . ?
C2Q C3Q C4Q 121.4(19) . . ?
C5Q C4Q C3Q 115(2) . . ?
C4Q C5Q C6Q 126(2) . . ?
C1Q C6Q C5Q 118.8(16) . . ?
C2C C1C C6C 116.5(6) . . ?
C2C C1C P1 125.3(6) . . ?
C6C C1C P1 118.2(5) . . ?
C1C C2C C3C 121.3(8) . . ?
C4C C3C C2C 120.4(8) . . ?
C3C C4C C5C 120.6(8) . . ?
C4C C5C C6C 119.9(9) . . ?
C1C C6C C5C 121.2(7) . . ?
C6D C1D C2D 118.9(6) . . ?
C6D C1D P2 123.5(5) . . ?
C2D C1D P2 117.6(5) . . ?
C3D C2D C1D 121.7(7) . . ?
C4D C3D C2D 118.6(7) . . ?
C3D C4D C5D 121.7(7) . . ?
C4D C5D C6D 119.1(7) . . ?
C1D C6D C5D 120.0(7) . . ?
C2E C1E C6E 117.9(6) . . ?
C2E C1E P2 122.1(5) . . ?
C6E C1E P2 119.9(5) . . ?
C3E C2E C1E 119.5(6) . . ?
C4E C3E C2E 122.5(7) . . ?
C3E C4E C5E 118.7(8) . . ?
C4E C5E C6E 121.1(7) . . ?
C5E C6E C1E 120.2(7) . . ?
C2F C1F C6F 117.2(6) . . ?
C2F C1F P2 122.5(5) . . ?
C6F C1F P2 120.1(5) . . ?
C1F C2F C3F 121.6(7) . . ?
C4F C3F C2F 119.4(7) . . ?
C3F C4F C5F 120.3(7) . . ?
C6F C5F C4F 119.4(8) . . ?
C5F C6F C1F 122.1(7) . . ?
C6G C1G C2G 119.0(6) . . ?
C6G C1G P3 122.8(5) . . ?
C2G C1G P3 118.1(5) . . ?
C1G C2G C3G 118.8(7) . . ?
C4G C3G C2G 122.0(8) . . ?
C3G C4G C5G 119.3(7) . . ?
C4G C5G C6G 119.2(8) . . ?
C1G C6G C5G 121.7(8) . . ?
C2H C1H C6H 118.7(6) . . ?
C2H C1H P3 120.5(5) . . ?
C6H C1H P3 120.8(5) . . ?
C3H C2H C1H 120.1(6) . . ?
C2H C3H C4H 120.9(7) . . ?
C5H C4H C3H 118.9(7) . . ?
C4H C5H C6H 121.1(7) . . ?
C5H C6H C1H 120.2(6) . . ?
C6I C1I C2I 118.6(6) . . ?
C6I C1I P3 123.8(5) . . ?
C2I C1I P3 117.6(6) . . ?
C3I C2I C1I 120.0(8) . . ?
C4I C3I C2I 120.5(8) . . ?
C3I C4I C5I 120.9(7) . . ?
C6I C5I C4I 117.9(8) . . ?
C1I C6I C5I 122.0(7) . . ?
C2J C1J C6J 118.4(6) . . ?
C2J C1J P4 120.8(5) . . ?
C6J C1J P4 120.8(5) . . ?
C1J C2J C3J 121.4(6) . . ?
C4J C3J C2J 118.9(7) . . ?
C5J C4J C3J 120.5(8) . . ?
C4J C5J C6J 120.2(7) . . ?
C1J C6J C5J 120.7(7) . . ?
C2K C1K C6K 117.9(7) . . ?
C2K C1K P4 124.1(6) . . ?
C6K C1K P4 118.0(6) . . ?
C1K C2K C3K 120.7(7) . . ?
C4K C3K C2K 120.1(7) . . ?
C5K C4K C3K 120.0(8) . . ?
C4K C5K C6K 119.7(7) . . ?
C1K C6K C5K 121.4(7) . . ?
C6L C1L C2L 118.1(7) . . ?
C6L C1L P4 119.2(5) . . ?
C2L C1L P4 122.7(6) . . ?
C1L C2L C3L 119.9(9) . . ?
C4L C3L C2L 122.3(9) . . ?
C3L C4L C5L 117.2(8) . . ?
C6L C5L C4L 120.4(9) . . ?
C1L C6L C5L 121.9(8) . . ?
F5 P5 F6 99.0(9) . . ?
F5 P5 F3 172.8(10) . . ?
F6 P5 F3 88.0(8) . . ?
F5 P5 F1 89.0(5) . . ?
F6 P5 F1 90.1(4) . . ?
F3 P5 F1 92.8(7) . . ?
F5 P5 F4 93.8(9) . . ?
F6 P5 F4 167.2(9) . . ?
F3 P5 F4 79.2(7) . . ?
F1 P5 F4 89.4(4) . . ?
F5 P5 F2 84.7(6) . . ?
F6 P5 F2 89.2(4) . . ?
F3 P5 F2 93.6(6) . . ?
F1 P5 F2 173.6(6) . . ?
F4 P5 F2 92.7(4) . . ?

loop_
_geom_bond_atom_site_label_1
_geom_bond_atom_site_label_2
_geom_bond_distance
_geom_bond_site_symmetry_2
_geom_bond_publ_flag
Pt1 P1 2.2837(15) . ?
Pt1 P2 2.3050(15) . ?
Pt1 S2X 2.319(7) . ?
Pt1 S1 2.3367(15) . ?
Pt1 S2 2.387(5) . ?
Pt2 P3 2.2886(18) . ?
Pt2 P4 2.2981(16) . ?
Pt2 S2 2.345(5) . ?
Pt2 S2X 2.352(7) . ?
Pt2 S1 2.3527(18) . ?
S1 C1 1.881(13) . ?
P1 C1B 1.806(7) . ?
P1 C1C 1.823(6) . ?
P1 C1Q 1.827(11) . ?
P1 C1A 1.835(6) . ?
P2 C1F 1.818(6) . ?
P2 C1D 1.828(6) . ?
P2 C1E 1.829(7) . ?
P3 C1I 1.818(7) . ?
P3 C1G 1.832(6) . ?
P3 C1H 1.834(6) . ?
P4 C1K 1.825(7) . ?
P4 C1J 1.825(7) . ?
P4 C1L 1.835(7) . ?
C1 C2 1.556(13) . ?
C2 C3 1.493(14) . ?
C3 N1 1.095(9) . ?
C1X C2X 1.517(15) . ?
C1X S2X 1.777(18) . ?
C2X C3X 1.440(16) . ?
C3X N1X 1.096(10) . ?
C1A C2A 1.365(9) . ?
C1A C6A 1.376(9) . ?
C2A C3A 1.387(10) . ?
C3A C4A 1.357(11) . ?
C4A C5A 1.358(12) . ?
C5A C6A 1.388(10) . ?
C1B C2B 1.3900 . ?
C1B C6B 1.414(15) . ?
C2B C3B 1.407(19) . ?
C3B C4B 1.21(3) . ?
C4B C5B 1.43(2) . ?
C5B C6B 1.32(2) . ?
C1Q C6Q 1.37(2) . ?
C1Q C2Q 1.43(2) . ?
C2Q C3Q 1.36(2) . ?
C3Q C4Q 1.44(4) . ?
C4Q C5Q 1.32(3) . ?
C5Q C6Q 1.46(2) . ?
C1C C2C 1.370(9) . ?
C1C C6C 1.379(9) . ?
C2C C3C 1.394(11) . ?
C3C C4C 1.325(12) . ?
C4C C5C 1.340(11) . ?
C5C C6C 1.394(10) . ?
C1D C6D 1.369(8) . ?
C1D C2D 1.395(9) . ?
C2D C3D 1.366(8) . ?
C3D C4D 1.359(10) . ?
C4D C5D 1.384(11) . ?
C5D C6D 1.391(8) . ?
C1E C2E 1.390(8) . ?
C1E C6E 1.397(8) . ?
C2E C3E 1.370(10) . ?
C3E C4E 1.348(10) . ?
C4E C5E 1.365(10) . ?
C5E C6E 1.373(10) . ?
C1F C2F 1.369(8) . ?
C1F C6F 1.394(8) . ?
C2F C3F 1.384(9) . ?
C3F C4F 1.367(10) . ?
C4F C5F 1.377(11) . ?
C5F C6F 1.355(9) . ?
C1G C6G 1.365(9) . ?
C1G C2G 1.376(9) . ?
C2G C3G 1.385(9) . ?
C3G C4G 1.351(11) . ?
C4G C5G 1.369(11) . ?
C5G C6G 1.380(9) . ?
C1H C2H 1.390(8) . ?
C1H C6H 1.391(8) . ?
C2H C3H 1.380(9) . ?
C3H C4H 1.389(10) . ?
C4H C5H 1.363(11) . ?
C5H C6H 1.385(9) . ?
C1I C6I 1.366(10) . ?
C1I C2I 1.402(8) . ?
C2I C3I 1.388(10) . ?
C3I C4I 1.352(11) . ?
C4I C5I 1.403(11) . ?
C5I C6I 1.394(9) . ?
C1J C2J 1.372(9) . ?
C1J C6J 1.374(8) . ?
C2J C3J 1.402(9) . ?
C3J C4J 1.372(10) . ?
C4J C5J 1.358(10) . ?
C5J C6J 1.395(10) . ?
C1K C2K 1.374(9) . ?
C1K C6K 1.376(9) . ?
C2K C3K 1.378(10) . ?
C3K C4K 1.373(10) . ?
C4K C5K 1.349(10) . ?
C5K C6K 1.384(10) . ?
C1L C6L 1.362(10) . ?
C1L C2L 1.377(9) . ?
C2L C3L 1.379(10) . ?
C3L C4L 1.365(12) . ?
C4L C5L 1.386(11) . ?
C5L C6L 1.373(10) . ?
P5 F5 1.464(8) . ?
P5 F6 1.472(7) . ?
P5 F3 1.487(9) . ?
P5 F1 1.525(5) . ?
P5 F4 1.536(8) . ?
P5 F2 1.574(7) . ?
